data_4033602
loop_
_publ_author_name
'Chernykh, Anton V.'
'Melnykov, Kostiantyn P.'
'Tolmacheva, Nataliya A.'
'Kondratov, Ivan S.'
'Radchenko, Dmytro S.'
'Daniliuc, Constantin G.'
'Volochnyuk, Dmitriy M.'
'Ryabukhin, Sergey V.'
'Kuchkovska, Yuliya O.'
'Grygorenko, Oleksandr O.'

_publ_section_title
;
 Last of the gem-Difluorocycloalkanes: Synthesis and Characterization of
 2,2-Difluorocyclobutyl-Substituted Building Blocks.
;
_journal_issue 13
_journal_name_full 'The Journal of organic chemistry'
_journal_page_first 8487
_journal_page_last 8496
_journal_paper_doi 10.1021/acs.joc.9b00719
_journal_volume 84
_journal_year 2019
_chemical_formula_moiety 'C4 H8 F2 N, Cl'
_chemical_formula_sum 'C4 H8 Cl F2 N'
_chemical_formula_weight 143.56
_space_group_crystal_system orthorhombic
_space_group_IT_number 31
_space_group_name_Hall 'P 2ac -2'
_space_group_name_H-M_alt 'P m n 21'
_symmetry_space_group_name_Hall 'P 2ac -2'
_symmetry_space_group_name_H-M 'P m n 21'
_atom_sites_solution_hydrogens mixed
_audit_creation_method SHELXL-2016/4
_cell_angle_alpha 90
_cell_angle_beta 90
_cell_angle_gamma 90
_cell_formula_units_Z 2
_cell_length_a 6.0161(13)
_cell_length_b 7.0221(17)
_cell_length_c 7.620(2)
_cell_measurement_reflns_used 595
_cell_measurement_temperature 173(2)
_cell_measurement_theta_max 26.11
_cell_measurement_theta_min 2.90
_cell_volume 321.91(13)
_computing_cell_refinement 'Bruker SMART'
_computing_data_collection 'Bruker SMART'
_computing_data_reduction 'Bruker SAINT'
_computing_molecular_graphics 'Bruker SHELXTL'
_computing_publication_material 'Bruker SHELXTL'
_computing_structure_refinement 'SHELXL-2016/4 (Sheldrick, 2016)'
_computing_structure_solution 'Bruker SHELXTL'
_diffrn_ambient_temperature 173(2)
_diffrn_measured_fraction_theta_full 1.000
_diffrn_measured_fraction_theta_max 1.000
_diffrn_measurement_device_type 'CCD area detector'
_diffrn_measurement_method 'omega scans'
_diffrn_radiation_monochromator graphite
_diffrn_radiation_source 'sealed tube'
_diffrn_radiation_type MoK\a
_diffrn_radiation_wavelength 0.71073
_diffrn_reflns_av_R_equivalents 0.0378
_diffrn_reflns_av_unetI/netI 0.0267
_diffrn_reflns_Laue_measured_fraction_full 1.000
_diffrn_reflns_Laue_measured_fraction_max 1.000
_diffrn_reflns_limit_h_max 7
_diffrn_reflns_limit_h_min -7
_diffrn_reflns_limit_k_max 8
_diffrn_reflns_limit_k_min -8
_diffrn_reflns_limit_l_max 9
_diffrn_reflns_limit_l_min -9
_diffrn_reflns_number 4053
_diffrn_reflns_point_group_measured_fraction_full 1.000
_diffrn_reflns_point_group_measured_fraction_max 1.000
_diffrn_reflns_theta_full 25.242
_diffrn_reflns_theta_max 26.591
_diffrn_reflns_theta_min 2.901
_exptl_absorpt_coefficient_mu 0.529
_exptl_absorpt_correction_T_max 0.94
_exptl_absorpt_correction_T_min 0.73
_exptl_absorpt_correction_type multi-scan
_exptl_absorpt_process_details SADABS
_exptl_crystal_colour colourless
_exptl_crystal_density_diffrn 1.481
_exptl_crystal_description block
_exptl_crystal_F_000 148
_exptl_crystal_size_max 0.360
_exptl_crystal_size_mid 0.250
_exptl_crystal_size_min 0.120
_refine_diff_density_max 0.268
_refine_diff_density_min -0.266
_refine_diff_density_rms 0.076
_refine_ls_abs_structure_details
;
 Refined as an inversion twin.
;
_refine_ls_abs_structure_Flack 0.45(10)
_refine_ls_extinction_coef 0.119(19)
_refine_ls_extinction_expression Fc^*^=kFc[1+0.001xFc^2^\l^3^/sin(2\q)]^-1/4^
_refine_ls_extinction_method 'SHELXL-2016/4 (Sheldrick 2016)'
_refine_ls_goodness_of_fit_ref 1.023
_refine_ls_hydrogen_treatment mixed
_refine_ls_matrix_type full
_refine_ls_number_parameters 58
_refine_ls_number_reflns 731
_refine_ls_number_restraints 1
_refine_ls_restrained_S_all 1.023
_refine_ls_R_factor_all 0.0255
_refine_ls_R_factor_gt 0.0244
_refine_ls_shift/su_max 0.000
_refine_ls_shift/su_mean 0.000
_refine_ls_structure_factor_coef Fsqd
_refine_ls_weighting_details 'w=1/[\s^2^(Fo^2^)+(0.0396P)^2^+0.0381P] where P=(Fo^2^+2Fc^2^)/3'
_refine_ls_weighting_scheme calc
_refine_ls_wR_factor_gt 0.0598
_refine_ls_wR_factor_ref 0.0605
_reflns_Friedel_coverage 0.859
_reflns_Friedel_fraction_full 1.000
_reflns_Friedel_fraction_max 1.000
_reflns_number_gt 705
_reflns_number_total 731
_reflns_threshold_expression 'I > 2\s(I)'
_cod_data_source_file jo9b00719_si_003.cif
_cod_data_source_block xr130
_cod_depositor_comments 'Adding full bibliography for 4033602--4033603.cif.'
_cod_database_code 4033602
_shelx_shelxl_version_number 2016/4
_shelx_space_group_comment
;
The symmetry employed for this shelxl refinement is uniquely defined
by the following loop, which should always be used as a source of
symmetry information in preference to the above space-group names.
They are only intended as comments.
;
_shelx_estimated_absorpt_t_min 0.832
_shelx_estimated_absorpt_t_max 0.939

loop_
_space_group_symop_operation_xyz
'x, y, z'
'-x+1/2, -y, z+1/2'
'-x, y, z'
'x+1/2, -y, z+1/2'

loop_
_atom_site_label
_atom_site_type_symbol
_atom_site_fract_x
_atom_site_fract_y
_atom_site_fract_z
_atom_site_U_iso_or_equiv
_atom_site_adp_type
_atom_site_occupancy
_atom_site_site_symmetry_order
_atom_site_calc_flag
_atom_site_refinement_flags_posn
_atom_site_refinement_flags_adp
_atom_site_refinement_flags_occupancy
F1 F 0.500000 0.6053(3) 0.2026(3) 0.0344(5) Uani 1 2 d S T P
F2 F 0.500000 0.6190(2) -0.0804(3) 0.0470(7) Uani 1 2 d S T P
N1 N 0.500000 0.0158(4) 0.0296(4) 0.0261(6) Uani 1 2 d S T P
C1 C 0.500000 0.2027(4) 0.1169(6) 0.0233(6) Uani 1 2 d S T P
C2 C 0.3197(4) 0.3439(3) 0.0578(4) 0.0287(5) Uani 1 1 d . . .
H2A H 0.255393 0.315633 -0.058873 0.034 Uiso 1 1 calc R U .
H2B H 0.202021 0.366677 0.146205 0.034 Uiso 1 1 calc R U .
C3 C 0.500000 0.4934(4) 0.0555(5) 0.0249(7) Uani 1 2 d S T P
H1N H 0.373(6) -0.052(4) 0.059(4) 0.041(7) Uiso 1 1 d . . .
H1 H 0.500000 0.186(5) 0.223(6) 0.023(9) Uiso 1 2 d S . P
H2N H 0.500000 0.032(6) -0.080(7) 0.037(11) Uiso 1 2 d S . P
CL1 Cl 0.000000 -0.10784(10) 0.12132(8) 0.0299(3) Uani 1 2 d S T P

loop_
_atom_site_aniso_label
_atom_site_aniso_U_11
_atom_site_aniso_U_22
_atom_site_aniso_U_33
_atom_site_aniso_U_23
_atom_site_aniso_U_13
_atom_site_aniso_U_12
F1 0.0383(11) 0.0363(10) 0.0286(11) -0.0133(9) 0.000 0.000
F2 0.0830(19) 0.0289(10) 0.0289(13) 0.0048(9) 0.000 0.000
N1 0.0252(15) 0.0249(13) 0.0282(17) 0.0022(12) 0.000 0.000
C1 0.0235(14) 0.0299(13) 0.0166(13) 0.0022(16) 0.000 0.000
C2 0.0175(11) 0.0329(10) 0.0358(12) -0.0056(9) -0.0022(9) 0.0024(9)
C3 0.0291(16) 0.0257(14) 0.0197(14) -0.0033(12) 0.000 0.000
CL1 0.0234(4) 0.0409(4) 0.0254(4) 0.0021(4) 0.000 0.000

loop_
_atom_type_symbol
_atom_type_description
_atom_type_scat_dispersion_real
_atom_type_scat_dispersion_imag
_atom_type_scat_source
C C 0.0033 0.0016 'International Tables Vol C Tables 4.2.6.8 and 6.1.1.4'
H H 0.0000 0.0000 'International Tables Vol C Tables 4.2.6.8 and 6.1.1.4'
Cl Cl 0.1484 0.1585 'International Tables Vol C Tables 4.2.6.8 and 6.1.1.4'
F F 0.0171 0.0103 'International Tables Vol C Tables 4.2.6.8 and 6.1.1.4'
N N 0.0061 0.0033 'International Tables Vol C Tables 4.2.6.8 and 6.1.1.4'

loop_
_geom_angle_atom_site_label_1
_geom_angle_atom_site_label_2
_geom_angle_atom_site_label_3
_geom_angle
_geom_angle_site_symmetry_1
_geom_angle_site_symmetry_3
C1 N1 H1N 110.4(19) . .
C1 N1 H2N 109(3) . .
H1N N1 H2N 108(2) . .
N1 C1 C2 116.3(2) . 3_655
N1 C1 C2 116.3(2) . .
C2 C1 C2 89.8(2) 3_655 .
N1 C1 H1 109(3) . .
C2 C1 H1 112.5(18) 3_655 .
C2 C1 H1 112.5(18) . .
C3 C2 C1 86.84(17) . .
C3 C2 H2A 114.2 . .
C1 C2 H2A 114.2 . .
C3 C2 H2B 114.2 . .
C1 C2 H2B 114.2 . .
H2A C2 H2B 111.3 . .
F2 C3 F1 104.6(2) . .
F2 C3 C2 117.4(2) . 3_655
F1 C3 C2 112.9(2) . 3_655
F2 C3 C2 117.4(2) . .
F1 C3 C2 112.9(2) . .
C2 C3 C2 91.9(2) 3_655 .

loop_
_geom_bond_atom_site_label_1
_geom_bond_atom_site_label_2
_geom_bond_distance
_geom_bond_site_symmetry_2
F1 C3 1.369(4) .
F2 C3 1.360(4) .
N1 C1 1.471(5) .
N1 H1N 0.93(3) .
N1 H2N 0.84(5) .
C1 C2 1.537(3) 3_655
C1 C2 1.537(3) .
C1 H1 0.82(4) .
C2 C3 1.510(3) .
C2 H2A 0.9900 .
C2 H2B 0.9900 .
C3 C2 1.510(3) 3_655

loop_
_geom_torsion_atom_site_label_1
_geom_torsion_atom_site_label_2
_geom_torsion_atom_site_label_3
_geom_torsion_atom_site_label_4
_geom_torsion
_geom_torsion_site_symmetry_1
_geom_torsion_site_symmetry_4
N1 C1 C2 C3 -135.6(3) . .
C2 C1 C2 C3 -16.1(3) 3_655 .
C1 C2 C3 F2 138.8(3) . .
C1 C2 C3 F1 -99.5(2) . .
C1 C2 C3 C2 16.4(3) . 3_655
